data_7207413
loop_
_publ_author_name
'Kan, Wei-Qiu'
'Ma, Jian-Fang'
'Liu, Ying-Ying'
'Yang, Jin'

_publ_section_title
;
 A series of coordination polymers based on 5-(2-carboxybenzyloxy)
 isophthalic acid and bis(imidazole) ligands: syntheses, topological
 structures and photoluminescent properties
;
_journal_issue 6
_journal_name_full CrystEngComm
_journal_page_first 2316
_journal_paper_doi 10.1039/c2ce06176g
_journal_volume 14
_journal_year 2012
_chemical_formula_moiety 'C26 H24 N4 O7 Zn'
_chemical_formula_sum 'C26 H24 N4 O7 Zn'
_chemical_formula_weight 569.86
_chemical_name_systematic
;
?
;
_space_group_IT_number 33
_symmetry_cell_setting orthorhombic
_symmetry_space_group_name_Hall 'P 2c -2n'
_symmetry_space_group_name_H-M 'P n a 21'
_atom_sites_solution_hydrogens geom
_atom_sites_solution_primary direct
_atom_sites_solution_secondary difmap
_audit_creation_method SHELXL-97
_cell_angle_alpha 90.000(5)
_cell_angle_beta 90.000(5)
_cell_angle_gamma 90.000(5)
_cell_formula_units_Z 4
_cell_length_a 20.322(5)
_cell_length_b 7.679(5)
_cell_length_c 16.703(5)
_cell_measurement_reflns_used 3530
_cell_measurement_temperature 293(2)
_cell_measurement_theta_max 29.0988
_cell_measurement_theta_min 2.9138
_cell_volume 2607(2)
_computing_cell_refinement CrysAlis
_computing_data_collection 'CrysAlis (Oxford Diffraction, 2006)'
_computing_data_reduction CrysAlis
_computing_structure_refinement 'SHELXS-97 (Sheldrick, 1997)'
_computing_structure_solution 'SHELXS-97 (Sheldrick, 1997)'
_diffrn_ambient_temperature 293(2)
_diffrn_detector_area_resol_mean 10.0
_diffrn_measured_fraction_theta_full 0.996
_diffrn_measured_fraction_theta_max 0.881
_diffrn_measurement_device_type 'Oxford Diffraction Gemini R Ultra'
_diffrn_measurement_method '\w scan'
_diffrn_radiation_monochromator graphite
_diffrn_radiation_source 'fine-focus sealed tube'
_diffrn_radiation_type MoK\a
_diffrn_radiation_wavelength 0.71069
_diffrn_reflns_av_R_equivalents 0.0408
_diffrn_reflns_av_sigmaI/netI 0.0472
_diffrn_reflns_limit_h_max 27
_diffrn_reflns_limit_h_min -18
_diffrn_reflns_limit_k_max 10
_diffrn_reflns_limit_k_min -10
_diffrn_reflns_limit_l_max 16
_diffrn_reflns_limit_l_min -22
_diffrn_reflns_number 11792
_diffrn_reflns_theta_full 25.00
_diffrn_reflns_theta_max 29.16
_diffrn_reflns_theta_min 2.92
_exptl_absorpt_coefficient_mu 0.994
_exptl_absorpt_correction_T_max 1.00000
_exptl_absorpt_correction_T_min 0.98086
_exptl_absorpt_correction_type multi-scan
_exptl_absorpt_process_details
;
CrysAlis (Oxford Diffraction, 2006)
;
_exptl_crystal_colour colorless
_exptl_crystal_density_diffrn 1.452
_exptl_crystal_density_method 'not measured'
_exptl_crystal_description block
_exptl_crystal_F_000 1176
_exptl_crystal_size_max 0.21
_exptl_crystal_size_mid 0.19
_exptl_crystal_size_min 0.18
_refine_diff_density_max 0.704
_refine_diff_density_min -0.310
_refine_diff_density_rms 0.068
_refine_ls_abs_structure_details 'Flack H D (1983), Acta Cryst. A39, 876-881'
_refine_ls_abs_structure_Flack -0.005(18)
_refine_ls_extinction_coef 0.0005(5)
_refine_ls_extinction_expression Fc^*^=kFc[1+0.001xFc^2^\l^3^/sin(2\q)]^-1/4^
_refine_ls_extinction_method SHELXL
_refine_ls_goodness_of_fit_ref 1.030
_refine_ls_hydrogen_treatment constr
_refine_ls_matrix_type full
_refine_ls_number_parameters 344
_refine_ls_number_reflns 4844
_refine_ls_number_restraints 1
_refine_ls_restrained_S_all 1.030
_refine_ls_R_factor_all 0.0648
_refine_ls_R_factor_gt 0.0461
_refine_ls_shift/su_max 0.002
_refine_ls_shift/su_mean 0.000
_refine_ls_structure_factor_coef Fsqd
_refine_ls_weighting_details 'calc w=1/[\s^2^(Fo^2^)+(0.0670P)^2^+1.2338P] where P=(Fo^2^+2Fc^2^)/3'
_refine_ls_weighting_scheme calc
_refine_ls_wR_factor_gt 0.1160
_refine_ls_wR_factor_ref 0.1294
_reflns_number_gt 3842
_reflns_number_total 4844
_reflns_threshold_expression >2\s(I)
_cod_data_source_file c2ce06176g.txt
_cod_data_source_block compound-3
_cod_database_code 7207413

loop_
_symmetry_equiv_pos_as_xyz
'x, y, z'
'-x, -y, z+1/2'
'-x+1/2, y+1/2, z+1/2'
'x+1/2, -y+1/2, z'

loop_
_atom_site_label
_atom_site_type_symbol
_atom_site_fract_x
_atom_site_fract_y
_atom_site_fract_z
_atom_site_U_iso_or_equiv
_atom_site_adp_type
_atom_site_occupancy
_atom_site_symmetry_multiplicity
_atom_site_calc_flag
_atom_site_refinement_flags
Zn1 Zn 0.31237(2) 0.86361(6) 1.31864(4) 0.03802(16) Uani 1 1 d .
C3 C 0.3353(2) 1.2879(6) 1.4753(3) 0.0365(10) Uani 1 1 d .
N1 N 0.40568(19) 0.7883(5) 1.3041(2) 0.0425(10) Uani 1 1 d .
O2 O 0.37061(19) 1.2244(4) 1.3429(2) 0.0526(9) Uani 1 1 d .
O4 O 0.23583(16) 1.4413(4) 1.7241(2) 0.0460(8) Uani 1 1 d .
C8 C 0.3771(3) 1.4299(7) 1.4832(3) 0.0443(12) Uani 1 1 d .
H8 H 0.4066 1.4552 1.4423 0.053 Uiso 1 1 calc R
O5 O 0.4173(2) 1.6702(6) 1.5645(3) 0.0762(14) Uani 1 1 d .
O3 O 0.2138(2) 1.1792(5) 1.6752(2) 0.0544(9) Uani 1 1 d .
N4 N 0.7547(2) -0.1744(5) 1.3630(3) 0.0474(10) Uani 1 1 d .
C15 C 0.5647(3) 1.8409(6) 1.5830(3) 0.0475(12) Uani 1 1 d .
C1 C 0.3385(2) 1.1754(6) 1.4017(3) 0.0375(10) Uani 1 1 d .
C4 C 0.2919(2) 1.2506(6) 1.5375(3) 0.0403(10) Uani 1 1 d .
H4 H 0.2647 1.1535 1.5344 0.048 Uiso 1 1 calc R
C5 C 0.2893(2) 1.3598(6) 1.6047(3) 0.0385(10) Uani 1 1 d .
O1 O 0.30704(16) 1.0337(4) 1.4057(2) 0.0470(8) Uani 1 1 d .
C6 C 0.3300(3) 1.5004(7) 1.6097(3) 0.0472(12) Uani 1 1 d .
H6 H 0.3270 1.5749 1.6534 0.057 Uiso 1 1 calc R
C7 C 0.3759(3) 1.5335(7) 1.5499(3) 0.0490(12) Uani 1 1 d .
C10 C 0.5067(3) 1.8570(7) 1.5414(4) 0.0540(15) Uani 1 1 d .
N3 N 0.6954(2) 0.0618(6) 1.3762(3) 0.0572(13) Uani 1 1 d .
N2 N 0.4884(2) 0.6147(6) 1.2837(3) 0.0584(12) Uani 1 1 d .
C2 C 0.2428(2) 1.3217(7) 1.6719(3) 0.0413(11) Uani 1 1 d .
C17 C 0.4239(3) 0.6277(7) 1.2931(3) 0.0497(13) Uani 1 1 d .
H17 H 0.3951 0.5335 1.2921 0.060 Uiso 1 1 calc R
C22 C 0.6061(3) 0.2445(7) 1.3237(6) 0.0740(16) Uani 1 1 d .
H22A H 0.5753 0.1676 1.3506 0.089 Uiso 1 1 calc R
H22B H 0.6110 0.2047 1.2689 0.089 Uiso 1 1 calc R
C18 C 0.4619(2) 0.8845(7) 1.3009(4) 0.0600(19) Uani 1 1 d .
H18 H 0.4640 1.0049 1.3064 0.072 Uiso 1 1 calc R
O6 O 0.5999(3) 1.5608(7) 1.5329(4) 0.0999(16) Uani 1 1 d .
C14 C 0.5964(3) 1.9887(8) 1.6129(4) 0.0617(16) Uani 1 1 d .
H14 H 0.6352 1.9769 1.6420 0.074 Uiso 1 1 calc R
C13 C 0.5706(4) 2.1504(7) 1.5995(4) 0.0657(17) Uani 1 1 d .
H13 H 0.5921 2.2493 1.6181 0.079 Uiso 1 1 calc R
C19 C 0.5137(3) 0.7795(9) 1.2888(4) 0.073(2) Uani 1 1 d .
H19 H 0.5577 0.8120 1.2848 0.088 Uiso 1 1 calc R
C9 C 0.4669(3) 1.7059(8) 1.5094(4) 0.0648(16) Uani 1 1 d .
H9A H 0.4480 1.7358 1.4579 0.078 Uiso 1 1 calc R
H9B H 0.4949 1.6046 1.5025 0.078 Uiso 1 1 calc R
C20 C 0.5246(4) 0.4500(9) 1.2718(4) 0.0748(18) Uani 1 1 d .
H20A H 0.4944 0.3536 1.2796 0.090 Uiso 1 1 calc R
H20B H 0.5400 0.4451 1.2169 0.090 Uiso 1 1 calc R
C26 C 0.7410(3) -0.0162(6) 1.3354(3) 0.0523(14) Uani 1 1 d .
H26 H 0.7619 0.0333 1.2915 0.063 Uiso 1 1 calc R
C12 C 0.5134(4) 2.1649(8) 1.5591(6) 0.088(3) Uani 1 1 d .
H12 H 0.4960 2.2751 1.5499 0.106 Uiso 1 1 calc R
C23 C 0.6700(3) 0.2374(8) 1.3643(5) 0.079(2) Uani 1 1 d .
H23A H 0.7016 0.3033 1.3332 0.095 Uiso 1 1 calc R
H23B H 0.6659 0.2936 1.4161 0.095 Uiso 1 1 calc R
C11 C 0.4801(3) 2.0213(8) 1.5309(5) 0.0733(18) Uani 1 1 d .
H11 H 0.4399 2.0347 1.5049 0.088 Uiso 1 1 calc R
C16 C 0.5997(4) 1.6696(8) 1.5903(4) 0.0682(18) Uani 1 1 d .
C21 C 0.5793(3) 0.4282(8) 1.3240(6) 0.0817(19) Uani 1 1 d .
H21A H 0.5660 0.4583 1.3781 0.098 Uiso 1 1 calc R
H21B H 0.6139 0.5079 1.3081 0.098 Uiso 1 1 calc R
C24 C 0.6781(4) -0.0465(11) 1.4347(5) 0.100(3) Uani 1 1 d .
H24 H 0.6467 -0.0257 1.4740 0.120 Uiso 1 1 calc R
O7 O 0.6399(4) 1.6491(8) 1.6509(4) 0.123(3) Uani 1 1 d .
H7 H 0.6562 1.5516 1.6491 0.184 Uiso 1 1 calc R
C25 C 0.7148(4) -0.1931(10) 1.4261(5) 0.089(2) Uani 1 1 d .
H25 H 0.7126 -0.2909 1.4588 0.107 Uiso 1 1 calc R

loop_
_atom_site_aniso_label
_atom_site_aniso_U_11
_atom_site_aniso_U_22
_atom_site_aniso_U_33
_atom_site_aniso_U_23
_atom_site_aniso_U_13
_atom_site_aniso_U_12
Zn1 0.0399(3) 0.0366(2) 0.0376(3) -0.0072(3) -0.0019(3) -0.0029(2)
C3 0.038(2) 0.033(2) 0.038(3) -0.003(2) -0.002(2) 0.000(2)
N1 0.042(2) 0.0410(19) 0.045(3) -0.0033(18) 0.0002(18) 0.0030(16)
O2 0.068(2) 0.0436(18) 0.046(2) -0.0134(15) 0.0137(17) -0.0037(17)
O4 0.053(2) 0.0431(18) 0.0413(17) -0.0064(16) 0.0091(16) -0.0039(16)
C8 0.050(3) 0.049(3) 0.034(3) -0.007(2) 0.006(2) 0.001(2)
O5 0.084(3) 0.078(3) 0.067(3) -0.033(2) 0.027(2) -0.048(2)
O3 0.061(2) 0.055(2) 0.047(2) -0.0072(18) 0.0061(18) -0.0181(19)
N4 0.047(2) 0.042(2) 0.053(2) 0.0057(19) 0.000(2) 0.0087(19)
C15 0.050(3) 0.045(3) 0.047(3) 0.003(2) -0.003(2) -0.009(2)
C1 0.036(2) 0.040(2) 0.037(3) -0.011(2) -0.003(2) -0.002(2)
C4 0.044(3) 0.037(2) 0.040(3) -0.007(2) -0.003(2) -0.001(2)
C5 0.039(2) 0.044(3) 0.033(2) -0.005(2) -0.003(2) -0.002(2)
O1 0.056(2) 0.0446(19) 0.0405(19) -0.0161(16) 0.0025(16) -0.0130(16)
C6 0.053(3) 0.044(3) 0.045(3) -0.016(2) 0.000(2) -0.004(2)
C7 0.055(3) 0.046(3) 0.046(3) -0.009(2) -0.001(2) -0.014(2)
C10 0.056(3) 0.052(3) 0.054(4) -0.003(3) -0.002(3) -0.012(3)
N3 0.047(3) 0.048(2) 0.077(4) -0.002(3) -0.001(2) 0.015(2)
N2 0.055(3) 0.046(2) 0.074(3) -0.002(2) 0.001(2) 0.015(2)
C2 0.040(3) 0.048(3) 0.036(3) -0.006(2) -0.006(2) 0.002(2)
C17 0.056(3) 0.047(3) 0.046(3) -0.006(2) -0.007(2) 0.001(2)
C22 0.062(3) 0.063(3) 0.097(5) -0.007(4) -0.011(4) 0.018(3)
C18 0.046(3) 0.045(3) 0.090(6) -0.005(3) -0.002(3) -0.001(2)
O6 0.129(5) 0.067(3) 0.104(4) -0.012(3) -0.016(4) 0.003(3)
C14 0.064(4) 0.054(3) 0.067(4) 0.000(3) -0.018(3) -0.013(3)
C13 0.082(5) 0.044(3) 0.072(4) -0.004(3) -0.016(4) -0.011(3)
C19 0.039(3) 0.068(4) 0.112(6) 0.001(4) 0.006(3) 0.001(3)
C9 0.070(4) 0.063(3) 0.062(4) -0.015(3) -0.007(3) -0.021(3)
C20 0.079(5) 0.069(4) 0.076(4) -0.012(4) 0.005(4) 0.021(3)
C26 0.052(3) 0.043(2) 0.062(4) 0.006(2) -0.002(2) 0.006(2)
C12 0.101(6) 0.047(3) 0.116(7) -0.007(4) -0.036(5) 0.015(4)
C23 0.064(4) 0.051(3) 0.123(6) -0.021(4) -0.018(4) 0.016(3)
C11 0.070(4) 0.053(3) 0.097(5) -0.007(3) -0.031(4) 0.003(3)
C16 0.080(5) 0.050(3) 0.075(4) -0.007(3) -0.015(4) 0.002(3)
C21 0.069(4) 0.069(3) 0.108(5) -0.020(5) -0.017(5) 0.022(3)
C24 0.095(6) 0.090(5) 0.116(7) 0.027(5) 0.067(5) 0.028(5)
O7 0.154(7) 0.110(5) 0.105(5) 0.001(4) -0.051(5) 0.042(4)
C25 0.112(6) 0.071(4) 0.085(5) 0.029(4) 0.052(5) 0.031(4)

loop_
_atom_type_symbol
_atom_type_description
_atom_type_scat_dispersion_real
_atom_type_scat_dispersion_imag
_atom_type_scat_source
C C 0.0033 0.0016 'International Tables Vol C Tables 4.2.6.8 and 6.1.1.4'
H H 0.0000 0.0000 'International Tables Vol C Tables 4.2.6.8 and 6.1.1.4'
N N 0.0061 0.0033 'International Tables Vol C Tables 4.2.6.8 and 6.1.1.4'
O O 0.0106 0.0060 'International Tables Vol C Tables 4.2.6.8 and 6.1.1.4'
Zn Zn 0.2839 1.4301 'International Tables Vol C Tables 4.2.6.8 and 6.1.1.4'

loop_
_geom_angle_atom_site_label_1
_geom_angle_atom_site_label_2
_geom_angle_atom_site_label_3
_geom_angle
_geom_angle_site_symmetry_1
_geom_angle_site_symmetry_3
O4 Zn1 O1 111.68(15) 3_544 .
O4 Zn1 N1 117.79(16) 3_544 .
O1 Zn1 N1 109.65(15) . .
O4 Zn1 N4 103.10(17) 3_544 4_455
O1 Zn1 N4 100.15(17) . 4_455
N1 Zn1 N4 112.94(17) . 4_455
C8 C3 C4 118.6(4) . .
C8 C3 C1 120.2(4) . .
C4 C3 C1 121.3(4) . .
C17 N1 C18 105.7(4) . .
C17 N1 Zn1 124.2(3) . .
C18 N1 Zn1 130.1(3) . .
C2 O4 Zn1 112.9(3) . 3
C7 C8 C3 121.5(5) . .
C7 C8 H8 119.2 . .
C3 C8 H8 119.2 . .
C7 O5 C9 118.7(4) . .
C26 N4 C25 104.2(5) . .
C26 N4 Zn1 130.9(4) . 4
C25 N4 Zn1 124.5(4) . 4
C10 C15 C14 120.3(5) . .
C10 C15 C16 121.8(5) . .
C14 C15 C16 117.6(5) . .
O2 C1 O1 124.8(4) . .
O2 C1 C3 119.8(4) . .
O1 C1 C3 115.4(4) . .
C3 C4 C5 119.9(4) . .
C3 C4 H4 120.0 . .
C5 C4 H4 120.0 . .
C6 C5 C4 119.9(5) . .
C6 C5 C2 119.5(4) . .
C4 C5 C2 120.5(4) . .
C1 O1 Zn1 120.4(3) . .
C5 C6 C7 120.6(5) . .
C5 C6 H6 119.7 . .
C7 C6 H6 119.7 . .
O5 C7 C8 125.4(5) . .
O5 C7 C6 115.2(4) . .
C8 C7 C6 119.4(5) . .
C15 C10 C11 118.8(5) . .
C15 C10 C9 124.6(5) . .
C11 C10 C9 116.5(6) . .
C26 N3 C24 106.6(5) . .
C26 N3 C23 127.6(6) . .
C24 N3 C23 125.8(6) . .
C17 N2 C19 107.1(4) . .
C17 N2 C20 125.0(5) . .
C19 N2 C20 127.9(5) . .
O3 C2 O4 123.4(5) . .
O3 C2 C5 120.3(4) . .
O4 C2 C5 116.3(4) . .
N1 C17 N2 111.7(5) . .
N1 C17 H17 124.2 . .
N2 C17 H17 124.2 . .
C23 C22 C21 110.6(5) . .
C23 C22 H22A 109.5 . .
C21 C22 H22A 109.5 . .
C23 C22 H22B 109.5 . .
C21 C22 H22B 109.5 . .
H22A C22 H22B 108.1 . .
C19 C18 N1 109.8(5) . .
C19 C18 H18 125.1 . .
N1 C18 H18 125.1 . .
C13 C14 C15 120.1(6) . .
C13 C14 H14 120.0 . .
C15 C14 H14 120.0 . .
C12 C13 C14 119.2(6) . .
C12 C13 H13 120.4 . .
C14 C13 H13 120.4 . .
C18 C19 N2 105.7(5) . .
C18 C19 H19 127.1 . .
N2 C19 H19 127.1 . .
O5 C9 C10 107.7(5) . .
O5 C9 H9A 110.2 . .
C10 C9 H9A 110.2 . .
O5 C9 H9B 110.2 . .
C10 C9 H9B 110.2 . .
H9A C9 H9B 108.5 . .
C21 C20 N2 114.0(6) . .
C21 C20 H20A 108.7 . .
N2 C20 H20A 108.7 . .
C21 C20 H20B 108.7 . .
N2 C20 H20B 108.7 . .
H20A C20 H20B 107.6 . .
N3 C26 N4 112.9(5) . .
N3 C26 H26 123.5 . .
N4 C26 H26 123.5 . .
C13 C12 C11 122.0(6) . .
C13 C12 H12 119.0 . .
C11 C12 H12 119.0 . .
N3 C23 C22 114.3(5) . .
N3 C23 H23A 108.7 . .
C22 C23 H23A 108.7 . .
N3 C23 H23B 108.7 . .
C22 C23 H23B 108.7 . .
H23A C23 H23B 107.6 . .
C12 C11 C10 119.6(6) . .
C12 C11 H11 120.2 . .
C10 C11 H11 120.2 . .
O6 C16 O7 120.1(6) . .
O6 C16 C15 121.1(6) . .
O7 C16 C15 117.7(6) . .
C20 C21 C22 112.9(6) . .
C20 C21 H21A 109.0 . .
C22 C21 H21A 109.0 . .
C20 C21 H21B 109.0 . .
C22 C21 H21B 109.0 . .
H21A C21 H21B 107.8 . .
N3 C24 C25 107.2(6) . .
N3 C24 H24 126.4 . .
C25 C24 H24 126.4 . .
C16 O7 H7 109.5 . .
N4 C25 C24 109.1(6) . .
N4 C25 H25 125.5 . .
C24 C25 H25 125.5 . .

loop_
_geom_bond_atom_site_label_1
_geom_bond_atom_site_label_2
_geom_bond_distance
_geom_bond_site_symmetry_2
Zn1 O4 1.952(3) 3_544
Zn1 O1 1.958(3) .
Zn1 N1 1.998(4) .
Zn1 N4 2.009(4) 4_455
C3 C8 1.388(7) .
C3 C4 1.392(7) .
C3 C1 1.505(7) .
N1 C17 1.300(6) .
N1 C18 1.361(6) .
O2 C1 1.237(6) .
O4 C2 1.275(6) .
O4 Zn1 1.952(3) 3
C8 C7 1.369(7) .
C8 H8 0.9300 .
O5 C7 1.368(6) .
O5 C9 1.391(7) .
O3 C2 1.244(6) .
N4 C26 1.328(6) .
N4 C25 1.336(8) .
N4 Zn1 2.009(4) 4
C15 C10 1.374(9) .
C15 C14 1.398(7) .
C15 C16 1.501(8) .
C1 O1 1.264(6) .
C4 C5 1.403(6) .
C4 H4 0.9300 .
C5 C6 1.362(7) .
C5 C2 1.495(7) .
C6 C7 1.390(7) .
C6 H6 0.9300 .
C10 C11 1.384(8) .
C10 C9 1.511(8) .
N3 C26 1.296(7) .
N3 C24 1.330(9) .
N3 C23 1.458(8) .
N2 C17 1.326(7) .
N2 C19 1.369(8) .
N2 C20 1.476(7) .
C17 H17 0.9300 .
C22 C23 1.466(9) .
C22 C21 1.513(8) .
C22 H22A 0.9700 .
C22 H22B 0.9700 .
C18 C19 1.342(8) .
C18 H18 0.9300 .
O6 C16 1.272(8) .
C14 C13 1.367(8) .
C14 H14 0.9300 .
C13 C12 1.349(10) .
C13 H13 0.9300 .
C19 H19 0.9300 .
C9 H9A 0.9700 .
C9 H9B 0.9700 .
C20 C21 1.423(10) .
C20 H20A 0.9700 .
C20 H20B 0.9700 .
C26 H26 0.9300 .
C12 C11 1.377(9) .
C12 H12 0.9300 .
C23 H23A 0.9700 .
C23 H23B 0.9700 .
C11 H11 0.9300 .
C16 O7 1.310(9) .
C21 H21A 0.9700 .
C21 H21B 0.9700 .
C24 C25 1.358(10) .
C24 H24 0.9300 .
O7 H7 0.8200 .
C25 H25 0.9300 .

loop_
_geom_torsion_atom_site_label_1
_geom_torsion_atom_site_label_2
_geom_torsion_atom_site_label_3
_geom_torsion_atom_site_label_4
_geom_torsion
_geom_torsion_site_symmetry_1
O4 Zn1 N1 C17 -94.5(4) 3_544
O1 Zn1 N1 C17 136.4(4) .
N4 Zn1 N1 C17 25.6(5) 4_455
O4 Zn1 N1 C18 83.5(5) 3_544
O1 Zn1 N1 C18 -45.6(5) .
N4 Zn1 N1 C18 -156.4(5) 4_455
C4 C3 C8 C7 -0.7(8) .
C1 C3 C8 C7 -179.3(5) .
C8 C3 C1 O2 -11.4(7) .
C4 C3 C1 O2 170.0(5) .
C8 C3 C1 O1 168.3(5) .
C4 C3 C1 O1 -10.2(7) .
C8 C3 C4 C5 2.6(7) .
C1 C3 C4 C5 -178.8(4) .
C3 C4 C5 C6 -1.1(7) .
C3 C4 C5 C2 179.8(4) .
O2 C1 O1 Zn1 5.0(7) .
C3 C1 O1 Zn1 -174.7(3) .
O4 Zn1 O1 C1 -72.6(4) 3_544
N1 Zn1 O1 C1 59.9(4) .
N4 Zn1 O1 C1 178.8(4) 4_455
C4 C5 C6 C7 -2.4(8) .
C2 C5 C6 C7 176.7(5) .
C9 O5 C7 C8 -2.6(9) .
C9 O5 C7 C6 176.7(6) .
C3 C8 C7 O5 176.6(6) .
C3 C8 C7 C6 -2.7(8) .
C5 C6 C7 O5 -175.1(5) .
C5 C6 C7 C8 4.3(8) .
C14 C15 C10 C11 -0.9(9) .
C16 C15 C10 C11 -174.2(6) .
C14 C15 C10 C9 -177.4(6) .
C16 C15 C10 C9 9.2(9) .
Zn1 O4 C2 O3 10.1(6) 3
Zn1 O4 C2 C5 -169.2(3) 3
C6 C5 C2 O3 -167.4(5) .
C4 C5 C2 O3 11.7(7) .
C6 C5 C2 O4 12.0(7) .
C4 C5 C2 O4 -169.0(4) .
C18 N1 C17 N2 0.4(6) .
Zn1 N1 C17 N2 178.8(4) .
C19 N2 C17 N1 -0.1(7) .
C20 N2 C17 N1 178.7(5) .
C17 N1 C18 C19 -0.6(7) .
Zn1 N1 C18 C19 -178.9(4) .
C10 C15 C14 C13 -1.4(9) .
C16 C15 C14 C13 172.3(6) .
C15 C14 C13 C12 1.7(11) .
N1 C18 C19 N2 0.6(8) .
C17 N2 C19 C18 -0.3(7) .
C20 N2 C19 C18 -179.0(6) .
C7 O5 C9 C10 -177.8(5) .
C15 C10 C9 O5 97.1(8) .
C11 C10 C9 O5 -79.5(8) .
C17 N2 C20 C21 -129.5(7) .
C19 N2 C20 C21 49.0(10) .
C24 N3 C26 N4 1.0(8) .
C23 N3 C26 N4 177.8(5) .
C25 N4 C26 N3 -0.8(7) .
Zn1 N4 C26 N3 172.6(4) 4
C14 C13 C12 C11 0.1(13) .
C26 N3 C23 C22 102.4(9) .
C24 N3 C23 C22 -81.3(10) .
C21 C22 C23 N3 172.3(7) .
C13 C12 C11 C10 -2.4(13) .
C15 C10 C11 C12 2.7(10) .
C9 C10 C11 C12 179.5(8) .
C10 C15 C16 O6 35.7(9) .
C14 C15 C16 O6 -137.8(7) .
C10 C15 C16 O7 -156.7(8) .
C14 C15 C16 O7 29.8(10) .
N2 C20 C21 C22 167.3(7) .
C23 C22 C21 C20 167.9(8) .
C26 N3 C24 C25 -0.8(9) .
C23 N3 C24 C25 -177.7(7) .
C26 N4 C25 C24 0.2(9) .
Zn1 N4 C25 C24 -173.7(6) 4
N3 C24 C25 N4 0.3(11) .
